data_7104271
loop_
_publ_author_name
'Takemura, Yukie'
'Nakajima, Takayuki'
'Tanase, Tomoaki'
'Usuki, Miho'
'Takenaka, Hiroe'
'Goto, Eri'
'Mikuriya, Masahiro'

_publ_section_title
;
 Dynamic structural changes of pentacopper(II) chains supported by
 N6-donor ligands.
;
_journal_issue 13
_journal_name_full 'Chemical communications (Cambridge, England)'
_journal_page_first 1664
_journal_page_last 1666
_journal_paper_doi 10.1039/b817237d
_journal_volume 34
_journal_year 2009
_chemical_formula_moiety 'C75.50 H55 Br2 Cl7 Cu5 N24 '
_chemical_formula_sum 'C75.5 H55 Br2 Cl7 Cu5 N24'
_chemical_formula_weight 2024.13
_space_group_IT_number 14
_symmetry_cell_setting monoclinic
_symmetry_Int_Tables_number 14
_symmetry_space_group_name_Hall '-P 2yn'
_symmetry_space_group_name_H-M 'P 1 21/n 1'
_cell_angle_alpha 90.0000
_cell_angle_beta 99.1900(9)
_cell_angle_gamma 90.0000
_cell_formula_units_Z 4
_cell_length_a 17.5992(11)
_cell_length_b 22.1328(10)
_cell_length_c 20.3197(13)
_cell_measurement_reflns_used 11017
_cell_measurement_temperature 153(2)
_cell_measurement_theta_max 27.5
_cell_measurement_theta_min 3.0
_cell_volume 7813.3(8)
_computing_cell_refinement CrystalClear
_computing_data_collection CrystalClear
_computing_data_reduction CrystalStructure
_computing_molecular_graphics ORTEP-II
_computing_publication_material 'CrystalStructure 3.8'
_computing_structure_refinement SHELXL
_computing_structure_solution SIR92
_diffrn_ambient_temperature 153(2)
_diffrn_detector_area_resol_mean 7.31
_diffrn_measured_fraction_theta_full 0.989
_diffrn_measured_fraction_theta_max 0.989
_diffrn_measurement_device_type 'Rigaku Mercury'
_diffrn_measurement_method \w
_diffrn_radiation_type 'Mo K\a'
_diffrn_radiation_wavelength 0.71070
_diffrn_reflns_av_R_equivalents 0.070
_diffrn_reflns_limit_h_max 22
_diffrn_reflns_limit_h_min 0
_diffrn_reflns_limit_k_max 28
_diffrn_reflns_limit_k_min 0
_diffrn_reflns_limit_l_max 26
_diffrn_reflns_limit_l_min -26
_diffrn_reflns_number 74853
_diffrn_reflns_theta_full 27.48
_diffrn_reflns_theta_max 27.48
_diffrn_reflns_theta_min 3.00
_exptl_absorpt_coefficient_mu 2.663
_exptl_absorpt_correction_T_max 0.766
_exptl_absorpt_correction_T_min 0.625
_exptl_absorpt_correction_type multi-scan
_exptl_absorpt_process_details 'Jacobson, R. (1998) Private communication'
_exptl_crystal_colour brwon
_exptl_crystal_density_diffrn 1.721
_exptl_crystal_density_method 'not measured'
_exptl_crystal_description 'rectangular block'
_exptl_crystal_F_000 4040.00
_exptl_crystal_size_max 0.25
_exptl_crystal_size_mid 0.15
_exptl_crystal_size_min 0.10
_refine_diff_density_max 1.81
_refine_diff_density_min -1.60
_refine_ls_extinction_coef none
_refine_ls_extinction_method SHELXL
_refine_ls_goodness_of_fit_ref 1.030
_refine_ls_hydrogen_treatment refall
_refine_ls_number_parameters 1038
_refine_ls_number_reflns 17060
_refine_ls_R_factor_all 0.1011
_refine_ls_R_factor_gt 0.0978
_refine_ls_shift/su_max 0.0045
_refine_ls_structure_factor_coef Fsqd
_refine_ls_weighting_details 'w = 1/[\s^2^(Fo^2^)+(0.1578P)^2^+12.4346P] where P=(Fo^2^+2Fc^2^)/3'
_refine_ls_weighting_scheme calc
_refine_ls_wR_factor_gt 0.2404
_refine_ls_wR_factor_ref 0.2498
_reflns_number_gt 9421
_reflns_number_total 17060
_reflns_threshold_expression F^2^>2.0\s(F^2^)
_cod_data_source_file b817237d.txt
_cod_data_source_block '_complex2revised'
_cod_original_formula_sum 'C75.50 H55 Br2 Cl7 Cu5 N24 '
_cod_database_code 7104271

loop_
_symmetry_equiv_pos_site_id
_symmetry_equiv_pos_as_xyz
1 +X,+Y,+Z
2 1/2-X,1/2+Y,1/2-Z
3 -X,-Y,-Z
4 1/2+X,1/2-Y,1/2+Z

loop_
_atom_site_label
_atom_site_type_symbol
_atom_site_fract_x
_atom_site_fract_y
_atom_site_fract_z
_atom_site_U_iso_or_equiv
_atom_site_adp_type
_atom_site_occupancy
_atom_site_symmetry_multiplicity
_atom_site_calc_flag
_atom_site_refinement_flags
_atom_site_disorder_assembly
_atom_site_disorder_group
Br(1) Br 0.30288(8) 0.24256(6) 0.46678(7) 0.0417(4) Uani 1 1 d . . .
Br(2) Br -0.27177(8) -0.26104(7) 0.02752(7) 0.0425(4) Uani 1 1 d . . .
Cu(1) Cu 0.20018(8) 0.17653(6) 0.38392(7) 0.0248(3) Uani 1 1 d . . .
Cu(2) Cu 0.10574(8) 0.10741(6) 0.30622(6) 0.0215(3) Uani 1 1 d . . .
Cu(3) Cu -0.00247(7) 0.00197(6) 0.24838(6) 0.0193(3) Uani 1 1 d . . .
Cu(4) Cu -0.12473(7) -0.09351(6) 0.18913(6) 0.0213(3) Uani 1 1 d . . .
Cu(5) Cu -0.19917(8) -0.17532(6) 0.11240(7) 0.0242(3) Uani 1 1 d . . .
Cl(1) Cl 0.5990(5) 0.1350(4) 0.7023(4) 0.119(2) Uani 1 1 d . . .
Cl(2) Cl 0.5595(6) 0.0454(5) 0.7957(6) 0.172(4) Uani 1 1 d . . .
Cl(3) Cl 0.1322(5) 0.6304(4) 0.8530(5) 0.065(3) Uani 0.50 1 d P . .
Cl(4) Cl 0.0999(9) 0.5308(7) 0.9308(7) 0.123(5) Uani 0.50 1 d P . .
Cl(5) Cl 0.5101(4) 0.2015(3) 0.5008(3) 0.0949(19) Uani 1 1 d . . .
Cl(6) Cl 0.6124(6) 0.0954(5) 0.4984(6) 0.186(5) Uani 1 1 d . . .
Cl(7) Cl 0.6122(8) 0.1404(5) 0.0986(5) 0.185(5) Uani 1 1 d . . .
Cl(8) Cl 0.5184(6) 0.0903(5) 0.1807(5) 0.169(4) Uani 1 1 d . . .
N(11) N 0.2738(5) 0.1052(4) 0.3782(5) 0.026(2) Uani 1 1 d . . .
N(12) N 0.1709(5) 0.0393(4) 0.3498(5) 0.024(2) Uani 1 1 d . . .
N(13) N 0.0722(5) -0.0318(4) 0.3289(4) 0.0195(18) Uani 1 1 d . . .
N(14) N -0.0284(5) -0.0961(4) 0.3031(4) 0.0206(19) Uani 1 1 d . . .
N(15) N -0.1291(5) -0.1528(4) 0.2612(5) 0.0234(19) Uani 1 1 d . . .
N(16) N -0.2306(5) -0.2066(4) 0.1997(5) 0.026(2) Uani 1 1 d . . .
N(21) N 0.2284(5) 0.2067(4) 0.2939(5) 0.025(2) Uani 1 1 d . . .
N(22) N 0.1803(5) 0.1184(4) 0.2435(4) 0.024(2) Uani 1 1 d . . .
N(23) N 0.1190(5) 0.0326(4) 0.2066(4) 0.0199(18) Uani 1 1 d . . .
N(24) N 0.0490(5) -0.0532(4) 0.1852(4) 0.0205(19) Uani 1 1 d . . .
N(25) N -0.0291(5) -0.1375(4) 0.1667(4) 0.0223(19) Uani 1 1 d . . .
N(26) N -0.1020(5) -0.2251(4) 0.1423(4) 0.0222(19) Uani 1 1 d . . .
N(31) N 0.1176(6) 0.2401(5) 0.3806(5) 0.034(2) Uani 1 1 d . . .
N(32) N 0.0633(5) 0.1934(4) 0.2833(5) 0.026(2) Uani 1 1 d . . .
N(33) N -0.0059(5) 0.1244(4) 0.2205(4) 0.0216(19) Uani 1 1 d . . .
N(34) N -0.0665(5) 0.0430(4) 0.1658(4) 0.0208(19) Uani 1 1 d . . .
N(35) N -0.1223(5) -0.0422(4) 0.1112(5) 0.0232(19) Uani 1 1 d . . .
N(36) N -0.1451(5) -0.1294(4) 0.0443(5) 0.026(2) Uani 1 1 d . . .
N(41) N 0.1478(6) 0.1280(5) 0.4521(5) 0.028(2) Uani 1 1 d . . .
N(42) N 0.0410(5) 0.0990(4) 0.3755(4) 0.0218(19) Uani 1 1 d . . .
N(43) N -0.0611(5) 0.0470(4) 0.3138(4) 0.0181(18) Uani 1 1 d . . .
N(44) N -0.1584(5) -0.0092(4) 0.2539(4) 0.0196(18) Uani 1 1 d . . .
N(45) N -0.2398(5) -0.0702(4) 0.1892(5) 0.024(2) Uani 1 1 d . . .
N(46) N -0.2894(6) -0.1178(5) 0.0926(5) 0.030(2) Uani 1 1 d . . .
C(101) C 0.3505(8) 0.1165(6) 0.3865(7) 0.037(3) Uani 1 1 d . . .
C(102) C 0.4052(7) 0.0727(6) 0.3828(7) 0.037(3) Uani 1 1 d . . .
C(103) C 0.3803(8) 0.0146(7) 0.3671(7) 0.041(3) Uani 1 1 d . . .
C(104) C 0.3019(7) 0.0021(6) 0.3542(6) 0.033(3) Uani 1 1 d . . .
C(105) C 0.2495(6) 0.0479(5) 0.3633(6) 0.026(2) Uani 1 1 d . . .
C(106) C 0.1408(6) -0.0159(5) 0.3640(6) 0.025(2) Uani 1 1 d . . .
C(107) C 0.1774(7) -0.0539(5) 0.4174(6) 0.028(3) Uani 1 1 d . . .
C(108) C 0.1462(7) -0.1090(6) 0.4284(6) 0.029(3) Uani 1 1 d . . .
C(109) C 0.0744(6) -0.1265(5) 0.3902(5) 0.024(2) Uani 1 1 d . . .
C(110) C 0.0357(7) -0.1809(6) 0.3950(6) 0.030(3) Uani 1 1 d . . .
C(111) C -0.0326(7) -0.1923(6) 0.3558(6) 0.031(3) Uani 1 1 d . . .
C(112) C -0.0655(6) -0.1473(5) 0.3075(5) 0.023(2) Uani 1 1 d . . .
C(113) C 0.0405(6) -0.0854(5) 0.3419(5) 0.022(2) Uani 1 1 d . . .
C(114) C -0.1866(6) -0.1941(5) 0.2612(5) 0.024(2) Uani 1 1 d . . .
C(115) C -0.2059(7) -0.2221(6) 0.3178(6) 0.034(3) Uani 1 1 d . . .
C(116) C -0.2641(7) -0.2645(6) 0.3138(6) 0.035(3) Uani 1 1 d . . .
C(117) C -0.3047(8) -0.2777(7) 0.2518(7) 0.041(3) Uani 1 1 d . . .
C(118) C -0.2879(7) -0.2469(6) 0.1972(6) 0.031(3) Uani 1 1 d . . .
C(201) C 0.2572(7) 0.2627(5) 0.2911(6) 0.030(3) Uani 1 1 d . . .
C(202) C 0.2790(7) 0.2877(5) 0.2332(6) 0.030(3) Uani 1 1 d . . .
C(203) C 0.2733(7) 0.2507(6) 0.1777(6) 0.033(3) Uani 1 1 d . . .
C(204) C 0.2430(7) 0.1930(6) 0.1797(6) 0.035(3) Uani 1 1 d . . .
C(205) C 0.2189(6) 0.1723(5) 0.2392(6) 0.026(2) Uani 1 1 d . . .
C(206) C 0.1807(6) 0.0686(5) 0.2042(5) 0.024(2) Uani 1 1 d . . .
C(207) C 0.2393(7) 0.0496(5) 0.1676(6) 0.027(2) Uani 1 1 d . . .
C(208) C 0.2324(7) -0.0047(6) 0.1367(6) 0.029(3) Uani 1 1 d . . .
C(209) C 0.1691(6) -0.0428(5) 0.1400(5) 0.024(2) Uani 1 1 d . . .
C(210) C 0.1549(6) -0.1018(5) 0.1107(6) 0.026(2) Uani 1 1 d . . .
C(211) C 0.0905(7) -0.1329(5) 0.1192(5) 0.025(2) Uani 1 1 d . . .
C(212) C 0.0365(6) -0.1078(5) 0.1582(5) 0.023(2) Uani 1 1 d . . .
C(213) C 0.1131(6) -0.0211(5) 0.1765(5) 0.020(2) Uani 1 1 d . . .
C(214) C -0.0328(7) -0.1984(5) 0.1654(6) 0.026(2) Uani 1 1 d . . .
C(215) C 0.0293(7) -0.2359(5) 0.1929(6) 0.029(3) Uani 1 1 d . . .
C(216) C 0.0212(7) -0.2973(6) 0.1952(6) 0.031(3) Uani 1 1 d . . .
C(217) C -0.0493(8) -0.3228(6) 0.1710(7) 0.036(3) Uani 1 1 d . . .
C(218) C -0.1087(7) -0.2860(6) 0.1453(6) 0.034(3) Uani 1 1 d . . .
C(301) C 0.1125(9) 0.2806(8) 0.4287(8) 0.053(4) Uani 1 1 d . . .
C(302) C 0.0545(13) 0.3202(10) 0.4287(10) 0.082(6) Uani 1 1 d . . .
C(303) C -0.0043(11) 0.3193(8) 0.3743(9) 0.064(5) Uani 1 1 d . . .
C(304) C -0.0019(8) 0.2789(7) 0.3235(7) 0.043(3) Uani 1 1 d . . .
C(305) C 0.0570(7) 0.2389(6) 0.3273(6) 0.029(3) Uani 1 1 d . . .
C(306) C 0.0103(7) 0.1826(5) 0.2274(6) 0.026(2) Uani 1 1 d . . .
C(307) C -0.0224(7) 0.2252(5) 0.1785(6) 0.028(2) Uani 1 1 d . . .
C(308) C -0.0745(7) 0.2051(5) 0.1253(6) 0.027(2) Uani 1 1 d . . .
C(309) C -0.0925(6) 0.1450(5) 0.1195(5) 0.027(2) Uani 1 1 d . . .
C(310) C -0.1446(7) 0.1188(5) 0.0659(6) 0.027(2) Uani 1 1 d . . .
C(311) C -0.1552(7) 0.0575(6) 0.0641(6) 0.031(3) Uani 1 1 d . . .
C(312) C -0.1124(7) 0.0193(6) 0.1139(6) 0.029(3) Uani 1 1 d . . .
C(313) C -0.0556(6) 0.1045(5) 0.1681(5) 0.022(2) Uani 1 1 d . . .
C(314) C -0.1184(6) -0.0716(5) 0.0514(5) 0.024(2) Uani 1 1 d . . .
C(315) C -0.0818(7) -0.0466(6) 0.0012(6) 0.030(3) Uani 1 1 d . . .
C(316) C -0.0672(6) -0.0808(5) -0.0515(5) 0.026(2) Uani 1 1 d . . .
C(317) C -0.0912(8) -0.1402(6) -0.0567(6) 0.037(3) Uani 1 1 d . . .
C(318) C -0.1294(8) -0.1614(6) -0.0086(6) 0.036(3) Uani 1 1 d . . .
C(401) C 0.1907(7) 0.1236(6) 0.5139(6) 0.033(3) Uani 1 1 d . . .
C(402) C 0.1665(7) 0.0932(6) 0.5655(6) 0.036(3) Uani 1 1 d . . .
C(403) C 0.0943(8) 0.0647(6) 0.5535(6) 0.037(3) Uani 1 1 d . . .
C(404) C 0.0505(7) 0.0700(5) 0.4925(6) 0.028(2) Uani 1 1 d . . .
C(405) C 0.0777(6) 0.1007(5) 0.4403(6) 0.026(2) Uani 1 1 d . . .
C(406) C -0.0363(6) 0.0863(5) 0.3636(5) 0.023(2) Uani 1 1 d . . .
C(407) C -0.0907(7) 0.1155(5) 0.3989(6) 0.028(2) Uani 1 1 d . . .
C(408) C -0.1668(6) 0.1027(5) 0.3860(5) 0.025(2) Uani 1 1 d . . .
C(409) C -0.1932(6) 0.0611(5) 0.3366(6) 0.025(2) Uani 1 1 d . . .
C(410) C -0.2699(7) 0.0421(6) 0.3195(6) 0.031(3) Uani 1 1 d . . .
C(411) C -0.2909(7) -0.0011(6) 0.2700(6) 0.032(3) Uani 1 1 d . . .
C(412) C -0.2315(6) -0.0253(5) 0.2372(5) 0.022(2) Uani 1 1 d . . .
C(413) C -0.1383(6) 0.0338(5) 0.3021(5) 0.022(2) Uani 1 1 d . . .
C(414) C -0.2962(7) -0.0727(5) 0.1366(6) 0.028(2) Uani 1 1 d . . .
C(415) C -0.3566(8) -0.0302(6) 0.1218(7) 0.040(3) Uani 1 1 d . . .
C(416) C -0.4059(10) -0.0332(8) 0.0625(8) 0.057(4) Uani 1 1 d . . .
C(417) C -0.3987(9) -0.0791(8) 0.0175(8) 0.053(4) Uani 1 1 d . . .
C(418) C -0.3388(8) -0.1189(7) 0.0341(7) 0.040(3) Uani 1 1 d . . .
C(501) C 0.6224(7) 0.1070(6) 0.7759(5) 0.048(4) Uani 1 1 d . . .
C(502) C 0.093(2) 0.6024(9) 0.9087(15) 0.18(4) Uani 0.50 1 d P . .
C(503) C 0.5961(9) 0.1721(8) 0.5304(14) 0.143(13) Uani 1 1 d . . .
C(504) C 0.6021(10) 0.1353(10) 0.1749(6) 0.095(7) Uani 1 1 d . . .
H(1) H 0.3672 0.1576 0.3954 0.043 Uiso 1.00 1 c R . .
H(2) H 0.4586 0.0816 0.3921 0.045 Uiso 1.00 1 c R . .
H(3) H 0.4171 -0.0172 0.3664 0.049 Uiso 1.00 1 c R . .
H(4) H 0.2835 -0.0369 0.3388 0.037 Uiso 1.00 1 c R . .
H(5) H 0.2230 -0.0408 0.4455 0.033 Uiso 1.00 1 c R . .
H(6) H 0.1723 -0.1356 0.4612 0.034 Uiso 1.00 1 c R . .
H(7) H 0.0578 -0.2107 0.4267 0.037 Uiso 1.00 1 c R . .
H(8) H -0.0601 -0.2293 0.3595 0.037 Uiso 1.00 1 c R . .
H(9) H -0.1780 -0.2109 0.3612 0.038 Uiso 1.00 1 c R . .
H(10) H -0.2760 -0.2840 0.3530 0.041 Uiso 1.00 1 c R . .
H(11) H -0.3444 -0.3078 0.2464 0.048 Uiso 1.00 1 c R . .
H(12) H -0.3177 -0.2552 0.1549 0.037 Uiso 1.00 1 c R . .
H(13) H 0.2614 0.2871 0.3307 0.035 Uiso 1.00 1 c R . .
H(14) H 0.2989 0.3283 0.2324 0.035 Uiso 1.00 1 c R . .
H(15) H 0.2905 0.2647 0.1383 0.039 Uiso 1.00 1 c R . .
H(16) H 0.2361 0.1685 0.1405 0.041 Uiso 1.00 1 c R . .
H(17) H 0.2836 0.0750 0.1651 0.033 Uiso 1.00 1 c R . .
H(18) H 0.2717 -0.0182 0.1119 0.034 Uiso 1.00 1 c R . .
H(19) H 0.1906 -0.1193 0.0852 0.031 Uiso 1.00 1 c R . .
H(20) H 0.0810 -0.1716 0.0989 0.029 Uiso 1.00 1 c R . .
H(21) H 0.0776 -0.2177 0.2108 0.035 Uiso 1.00 1 c R . .
H(22) H 0.0637 -0.3224 0.2138 0.035 Uiso 1.00 1 c R . .
H(23) H -0.0558 -0.3655 0.1729 0.041 Uiso 1.00 1 c R . .
H(24) H -0.1566 -0.3045 0.1284 0.041 Uiso 1.00 1 c R . .
H(25) H 0.1541 0.2808 0.4657 0.062 Uiso 1.00 1 c R . .
H(26) H 0.0554 0.3486 0.4642 0.092 Uiso 1.00 1 c R . .
H(27) H -0.0476 0.3472 0.3712 0.081 Uiso 1.00 1 c R . .
H(28) H -0.0412 0.2790 0.2852 0.052 Uiso 1.00 1 c R . .
H(29) H -0.0081 0.2669 0.1832 0.034 Uiso 1.00 1 c R . .
H(30) H -0.0980 0.2332 0.0921 0.030 Uiso 1.00 1 c R . .
H(31) H -0.1714 0.1438 0.0317 0.034 Uiso 1.00 1 c R . .
H(32) H -0.1917 0.0401 0.0292 0.037 Uiso 1.00 1 c R . .
H(33) H -0.0670 -0.0047 0.0041 0.036 Uiso 1.00 1 c R . .
H(34) H -0.0410 -0.0636 -0.0844 0.030 Uiso 1.00 1 c R . .
H(35) H -0.0813 -0.1648 -0.0931 0.044 Uiso 1.00 1 c R . .
H(36) H -0.1453 -0.2035 -0.0105 0.045 Uiso 1.00 1 c R . .
H(37) H 0.2413 0.1420 0.5212 0.038 Uiso 1.00 1 c R . .
H(38) H 0.1979 0.0912 0.6086 0.045 Uiso 1.00 1 c R . .
H(39) H 0.0767 0.0418 0.5879 0.047 Uiso 1.00 1 c R . .
H(40) H -0.0007 0.0533 0.4852 0.033 Uiso 1.00 1 c R . .
H(41) H -0.0730 0.1447 0.4324 0.033 Uiso 1.00 1 c R . .
H(42) H -0.2026 0.1214 0.4102 0.031 Uiso 1.00 1 c R . .
H(43) H -0.3087 0.0593 0.3424 0.037 Uiso 1.00 1 c R . .
H(44) H -0.3433 -0.0133 0.2581 0.037 Uiso 1.00 1 c R . .
H(45) H -0.3635 0.0006 0.1535 0.051 Uiso 1.00 1 c R . .
H(46) H -0.4457 -0.0034 0.0517 0.065 Uiso 1.00 1 c R . .
H(47) H -0.4333 -0.0838 -0.0235 0.065 Uiso 1.00 1 c R . .
H(48) H -0.3314 -0.1504 0.0024 0.050 Uiso 1.00 1 c R . .
H(49) H 0.6217 0.1397 0.8090 0.057 Uiso 1.00 1 c R . .
H(50) H 0.6758 0.0916 0.7806 0.057 Uiso 1.00 1 c R . .
H(51) H 0.0368 0.6108 0.8963 0.211 Uiso 0.50 1 c R . .
H(52) H 0.1103 0.6261 0.9496 0.211 Uiso 0.50 1 c R . .
H(53) H 0.6018 0.1703 0.5796 0.172 Uiso 1.00 1 c R . .
H(54) H 0.6365 0.1994 0.5189 0.172 Uiso 1.00 1 c R . .
H(55) H 0.5960 0.1760 0.1934 0.114 Uiso 1.00 1 c R . .
H(56) H 0.6483 0.1162 0.2010 0.114 Uiso 1.00 1 c R . .

loop_
_atom_site_aniso_label
_atom_site_aniso_U_11
_atom_site_aniso_U_22
_atom_site_aniso_U_33
_atom_site_aniso_U_12
_atom_site_aniso_U_13
_atom_site_aniso_U_23
Br(1) 0.0444(7) 0.0382(7) 0.0383(7) -0.0130(6) -0.0061(5) -0.0017(5)
Br(2) 0.0463(7) 0.0421(7) 0.0394(7) -0.0205(6) 0.0073(5) -0.0065(5)
Cu(1) 0.0261(6) 0.0248(7) 0.0225(6) -0.0057(5) 0.0012(5) -0.0005(5)
Cu(2) 0.0232(6) 0.0220(6) 0.0196(6) -0.0035(5) 0.0037(4) 0.0006(5)
Cu(3) 0.0205(6) 0.0203(6) 0.0169(5) -0.0001(5) 0.0028(4) 0.0011(4)
Cu(4) 0.0224(6) 0.0224(6) 0.0195(6) -0.0048(5) 0.0043(4) 0.0010(5)
Cu(5) 0.0249(6) 0.0254(7) 0.0222(6) -0.0065(5) 0.0035(5) -0.0002(5)
Cl(1) 0.115(5) 0.113(5) 0.127(5) 0.020(4) 0.008(4) -0.004(4)
Cl(2) 0.161(8) 0.178(9) 0.185(9) 0.037(7) 0.053(7) 0.013(7)
Cl(3) 0.049(4) 0.051(4) 0.087(6) 0.026(3) -0.014(4) -0.018(4)
Cl(4) 0.139(12) 0.136(12) 0.114(10) -0.029(9) 0.087(9) -0.030(9)
Cl(5) 0.094(4) 0.102(4) 0.100(4) -0.029(3) 0.050(3) -0.026(3)
Cl(6) 0.162(8) 0.158(8) 0.208(10) -0.035(6) -0.062(7) 0.100(7)
Cl(7) 0.255(13) 0.154(8) 0.134(7) -0.083(8) -0.006(7) -0.018(6)
Cl(8) 0.171(8) 0.171(8) 0.171(8) -0.017(7) 0.044(7) -0.088(7)
N(11) 0.025(4) 0.027(5) 0.024(4) -0.001(4) 0.001(3) -0.002(3)
N(12) 0.023(4) 0.021(4) 0.026(4) -0.005(3) 0.001(3) -0.002(3)
N(13) 0.024(4) 0.017(4) 0.019(4) 0.001(3) 0.006(3) 0.004(3)
N(14) 0.021(4) 0.024(4) 0.018(4) -0.006(3) 0.007(3) -0.004(3)
N(15) 0.022(4) 0.022(4) 0.025(4) -0.006(3) 0.002(3) 0.001(3)
N(16) 0.026(4) 0.027(5) 0.024(4) -0.003(4) 0.001(3) -0.002(3)
N(21) 0.028(4) 0.024(4) 0.023(4) -0.008(4) 0.002(3) -0.002(3)
N(22) 0.026(4) 0.024(4) 0.023(4) -0.013(3) 0.010(3) -0.004(3)
N(23) 0.017(4) 0.021(4) 0.021(4) 0.001(3) 0.001(3) 0.004(3)
N(24) 0.021(4) 0.022(4) 0.018(4) -0.007(3) 0.003(3) -0.000(3)
N(25) 0.025(4) 0.023(4) 0.019(4) -0.003(3) 0.003(3) 0.001(3)
N(26) 0.025(4) 0.023(4) 0.020(4) -0.003(3) 0.006(3) -0.003(3)
N(31) 0.039(5) 0.033(5) 0.031(5) -0.002(4) 0.004(4) -0.007(4)
N(32) 0.026(4) 0.026(5) 0.027(4) -0.006(4) 0.002(3) -0.004(4)
N(33) 0.024(4) 0.020(4) 0.022(4) 0.004(3) 0.007(3) 0.004(3)
N(34) 0.025(4) 0.021(4) 0.020(4) -0.009(3) 0.012(3) -0.002(3)
N(35) 0.023(4) 0.021(4) 0.024(4) -0.002(3) 0.002(3) -0.002(3)
N(36) 0.029(5) 0.025(5) 0.024(4) -0.001(4) 0.005(3) 0.001(3)
N(41) 0.029(5) 0.031(5) 0.022(4) -0.007(4) -0.003(3) -0.002(4)
N(42) 0.023(4) 0.023(4) 0.020(4) 0.001(3) 0.002(3) -0.001(3)
N(43) 0.018(4) 0.018(4) 0.017(4) 0.001(3) -0.001(3) 0.002(3)
N(44) 0.020(4) 0.021(4) 0.019(4) -0.001(3) 0.006(3) 0.002(3)
N(45) 0.023(4) 0.025(4) 0.025(4) -0.002(3) 0.002(3) 0.001(3)
N(46) 0.027(5) 0.034(5) 0.029(5) -0.005(4) 0.003(3) -0.002(4)
C(101) 0.035(6) 0.037(7) 0.038(7) -0.006(5) 0.000(5) 0.000(5)
C(102) 0.028(6) 0.039(7) 0.042(7) -0.001(5) 0.002(5) 0.001(5)
C(103) 0.040(7) 0.041(7) 0.042(7) 0.001(6) 0.006(6) 0.001(6)
C(104) 0.030(6) 0.032(6) 0.036(6) 0.000(5) 0.002(5) 0.000(5)
C(105) 0.025(5) 0.028(6) 0.024(5) 0.000(4) -0.000(4) 0.001(4)
C(106) 0.024(5) 0.026(5) 0.025(5) -0.002(4) 0.002(4) -0.000(4)
C(107) 0.028(5) 0.029(6) 0.025(5) 0.002(4) 0.001(4) -0.001(4)
C(108) 0.029(6) 0.032(6) 0.025(5) 0.004(5) -0.004(4) 0.001(4)
C(109) 0.023(5) 0.028(6) 0.020(5) -0.001(4) -0.001(4) 0.003(4)
C(110) 0.032(6) 0.031(6) 0.026(5) -0.000(5) 0.003(4) 0.001(4)
C(111) 0.028(6) 0.029(6) 0.033(6) -0.001(5) 0.001(4) 0.001(5)
C(112) 0.023(5) 0.024(5) 0.023(5) 0.000(4) 0.003(4) -0.002(4)
C(113) 0.026(5) 0.022(5) 0.018(5) 0.000(4) -0.000(4) -0.003(4)
C(114) 0.024(5) 0.023(5) 0.023(5) -0.001(4) 0.001(4) 0.001(4)
C(115) 0.035(6) 0.037(7) 0.029(6) -0.003(5) 0.002(5) -0.000(5)
C(116) 0.034(6) 0.039(7) 0.032(6) -0.006(5) 0.005(5) 0.006(5)
C(117) 0.039(7) 0.043(7) 0.041(7) -0.010(6) 0.007(5) -0.001(6)
C(118) 0.027(5) 0.033(6) 0.032(6) -0.002(5) 0.001(4) -0.005(5)
C(201) 0.031(5) 0.027(6) 0.029(5) -0.003(5) -0.001(4) 0.000(4)
C(202) 0.031(6) 0.023(6) 0.036(6) -0.002(4) -0.000(5) 0.002(4)
C(203) 0.033(6) 0.035(6) 0.032(6) -0.004(5) 0.004(5) 0.002(5)
C(204) 0.036(6) 0.035(7) 0.033(6) -0.003(5) 0.001(5) 0.001(5)
C(205) 0.025(5) 0.026(6) 0.026(5) 0.001(4) 0.000(4) 0.000(4)
C(206) 0.022(5) 0.029(6) 0.021(5) -0.002(4) 0.000(4) 0.002(4)
C(207) 0.032(6) 0.026(6) 0.024(5) -0.003(4) 0.003(4) -0.002(4)
C(208) 0.028(5) 0.032(6) 0.028(5) 0.004(5) 0.004(4) -0.001(4)
C(209) 0.025(5) 0.027(5) 0.021(5) 0.001(4) 0.004(4) -0.002(4)
C(210) 0.025(5) 0.029(6) 0.024(5) -0.001(4) 0.004(4) -0.001(4)
C(211) 0.030(5) 0.024(5) 0.021(5) 0.000(4) 0.002(4) -0.000(4)
C(212) 0.023(5) 0.023(5) 0.022(5) 0.000(4) 0.000(4) -0.000(4)
C(213) 0.020(5) 0.022(5) 0.018(5) 0.000(4) 0.000(4) 0.000(4)
C(214) 0.027(5) 0.027(6) 0.024(5) -0.001(4) 0.007(4) -0.002(4)
C(215) 0.025(5) 0.029(6) 0.032(6) -0.000(4) 0.003(4) 0.003(5)
C(216) 0.028(6) 0.029(6) 0.034(6) 0.001(5) 0.002(4) -0.002(5)
C(217) 0.037(6) 0.030(6) 0.040(7) -0.001(5) 0.005(5) -0.003(5)
C(218) 0.035(6) 0.032(6) 0.033(6) -0.004(5) -0.000(5) -0.002(5)
C(301) 0.053(9) 0.053(9) 0.050(9) 0.003(7) -0.004(7) -0.012(7)
C(302) 0.078(13) 0.092(15) 0.068(12) 0.017(11) -0.009(10) -0.022(11)
C(303) 0.069(11) 0.058(10) 0.061(10) 0.014(9) 0.000(8) -0.014(8)
C(304) 0.039(7) 0.044(8) 0.042(7) 0.011(6) -0.004(5) -0.005(6)
C(305) 0.030(5) 0.029(6) 0.029(5) -0.001(5) 0.003(4) -0.002(5)
C(306) 0.028(5) 0.024(5) 0.024(5) -0.002(4) 0.001(4) -0.000(4)
C(307) 0.028(5) 0.027(6) 0.028(5) -0.000(4) 0.005(4) 0.002(4)
C(308) 0.026(5) 0.028(6) 0.026(5) 0.003(4) 0.002(4) -0.001(4)
C(309) 0.026(5) 0.032(6) 0.021(5) -0.000(4) 0.001(4) 0.000(4)
C(310) 0.031(6) 0.027(6) 0.023(5) -0.001(4) 0.000(4) -0.002(4)
C(311) 0.030(6) 0.035(6) 0.027(6) -0.001(5) 0.001(4) 0.001(5)
C(312) 0.028(6) 0.033(6) 0.024(5) -0.001(5) 0.003(4) 0.000(4)
C(313) 0.022(5) 0.024(5) 0.019(4) 0.003(4) 0.002(4) 0.002(4)
C(314) 0.024(5) 0.028(5) 0.020(5) 0.001(4) 0.002(4) -0.001(4)
C(315) 0.030(6) 0.032(6) 0.028(6) -0.001(5) 0.002(4) 0.002(5)
C(316) 0.028(5) 0.027(6) 0.022(5) 0.001(4) 0.002(4) 0.001(4)
C(317) 0.040(7) 0.039(7) 0.030(6) 0.000(5) 0.001(5) -0.001(5)
C(318) 0.039(7) 0.035(7) 0.034(6) -0.002(5) -0.000(5) -0.004(5)
C(401) 0.032(6) 0.035(7) 0.029(6) -0.002(5) -0.003(4) -0.002(5)
C(402) 0.037(6) 0.041(7) 0.028(6) -0.005(5) -0.001(5) 0.001(5)
C(403) 0.041(7) 0.038(7) 0.032(6) -0.000(5) 0.003(5) 0.003(5)
C(404) 0.029(6) 0.029(6) 0.024(5) -0.000(4) 0.001(4) -0.001(4)
C(405) 0.026(5) 0.026(6) 0.025(5) 0.001(4) 0.002(4) -0.000(4)
C(406) 0.022(5) 0.025(5) 0.022(5) -0.000(4) 0.001(4) -0.001(4)
C(407) 0.029(5) 0.028(6) 0.024(5) 0.000(4) -0.001(4) -0.000(4)
C(408) 0.026(5) 0.028(6) 0.022(5) 0.003(4) 0.004(4) 0.001(4)
C(409) 0.027(5) 0.024(5) 0.024(5) 0.002(4) 0.001(4) 0.000(4)
C(410) 0.029(6) 0.034(6) 0.029(6) 0.002(5) 0.002(4) -0.000(5)
C(411) 0.029(6) 0.034(6) 0.032(6) -0.004(5) 0.002(4) 0.002(5)
C(412) 0.021(5) 0.023(5) 0.020(5) -0.001(4) -0.001(4) 0.002(4)
C(413) 0.021(5) 0.023(5) 0.020(5) -0.001(4) -0.000(4) 0.000(4)
C(414) 0.029(5) 0.026(6) 0.028(5) -0.006(4) 0.002(4) 0.001(4)
C(415) 0.039(7) 0.038(7) 0.041(7) 0.003(6) -0.000(5) -0.003(5)
C(416) 0.056(9) 0.055(10) 0.054(9) 0.005(8) -0.007(7) 0.004(7)
C(417) 0.049(8) 0.060(10) 0.046(8) 0.005(7) -0.002(6) -0.002(7)
C(418) 0.039(7) 0.046(8) 0.034(6) -0.004(6) -0.001(5) -0.001(5)
C(501) 0.051(8) 0.045(8) 0.047(8) 0.004(7) 0.005(6) 0.003(6)
C(502) 0.06(2) 0.15(5) 0.30(9) 0.02(3) -0.05(4) -0.16(6)
C(503) 0.15(3) 0.12(2) 0.15(2) -0.04(2) -0.01(2) 0.03(2)
C(504) 0.108(18) 0.078(15) 0.094(17) -0.014(13) 0.005(14) -0.001(12)

loop_
_atom_type_symbol
_atom_type_description
_atom_type_scat_dispersion_real
_atom_type_scat_dispersion_imag
_atom_type_scat_source
C C 0.003 0.002
;
International Tables for Crystallography
(1992, Vol. C, Tables 4.2.6.8 and 6.1.1.4)
;
H H 0.000 0.000
;
International Tables for Crystallography
(1992, Vol. C, Table 6.1.1.4)
;
Br Br -0.290 2.459
;
International Tables for Crystallography
(1992, Vol. C, Tables 4.2.6.8 and 6.1.1.4)
;
Cl Cl 0.148 0.159
;
International Tables for Crystallography
(1992, Vol. C, Tables 4.2.6.8 and 6.1.1.4)
;
Cu Cu 0.320 1.265
;
International Tables for Crystallography
(1992, Vol. C, Tables 4.2.6.8 and 6.1.1.4)
;
N N 0.006 0.003
;
International Tables for Crystallography
(1992, Vol. C, Tables 4.2.6.8 and 6.1.1.4)
;

loop_
_geom_angle_atom_site_label_1
_geom_angle_atom_site_label_2
_geom_angle_atom_site_label_3
_geom_angle
_geom_angle_publ_flag
_geom_angle_site_symmetry_1
_geom_angle_site_symmetry_2
_geom_angle_site_symmetry_3
Br(1) Cu(1) Cu(2) 176.74(6) yes . . .
Br(1) Cu(1) N(11) 94.9(2) yes . . .
Br(1) Cu(1) N(21) 98.3(2) yes . . .
Br(1) Cu(1) N(31) 92.9(2) yes . . .
Br(1) Cu(1) N(41) 100.8(2) yes . . .
Cu(2) Cu(1) N(11) 82.0(2) yes . . .
Cu(2) Cu(1) N(21) 82.8(2) yes . . .
Cu(2) Cu(1) N(31) 90.2(2) yes . . .
Cu(2) Cu(1) N(41) 78.0(2) yes . . .
N(11) Cu(1) N(21) 87.4(3) yes . . .
N(11) Cu(1) N(31) 172.2(3) yes . . .
N(11) Cu(1) N(41) 89.5(3) yes . . .
N(21) Cu(1) N(31) 91.1(4) yes . . .
N(21) Cu(1) N(41) 160.8(3) yes . . .
N(31) Cu(1) N(41) 89.4(4) yes . . .
Cu(1) Cu(2) N(12) 84.8(2) yes . . .
Cu(1) Cu(2) N(22) 83.9(2) yes . . .
Cu(1) Cu(2) N(32) 76.6(2) yes . . .
Cu(1) Cu(2) N(42) 90.5(2) yes . . .
N(12) Cu(2) N(22) 89.2(3) yes . . .
N(12) Cu(2) N(32) 161.4(3) yes . . .
N(12) Cu(2) N(42) 88.2(3) yes . . .
N(22) Cu(2) N(32) 89.7(3) yes . . .
N(22) Cu(2) N(42) 174.0(3) yes . . .
N(32) Cu(2) N(42) 91.1(3) yes . . .
N(13) Cu(3) N(24) 89.6(3) yes . . .
N(13) Cu(3) N(34) 172.9(3) yes . . .
N(13) Cu(3) N(43) 89.1(3) yes . . .
N(24) Cu(3) N(34) 89.5(3) yes . . .
N(24) Cu(3) N(43) 172.7(3) yes . . .
N(34) Cu(3) N(43) 92.7(3) yes . . .
Cu(5) Cu(4) N(15) 84.7(2) yes . . .
Cu(5) Cu(4) N(25) 83.7(2) yes . . .
Cu(5) Cu(4) N(35) 89.6(2) yes . . .
Cu(5) Cu(4) N(45) 77.1(2) yes . . .
N(15) Cu(4) N(25) 88.8(3) yes . . .
N(15) Cu(4) N(35) 173.8(3) yes . . .
N(15) Cu(4) N(45) 90.7(3) yes . . .
N(25) Cu(4) N(35) 88.3(3) yes . . .
N(25) Cu(4) N(45) 160.7(3) yes . . .
N(35) Cu(4) N(45) 90.2(3) yes . . .
Br(2) Cu(5) Cu(4) 177.04(7) yes . . .
Br(2) Cu(5) N(16) 98.5(2) yes . . .
Br(2) Cu(5) N(26) 95.6(2) yes . . .
Br(2) Cu(5) N(36) 97.9(2) yes . . .
Br(2) Cu(5) N(46) 92.2(2) yes . . .
Cu(4) Cu(5) N(16) 84.1(2) yes . . .
Cu(4) Cu(5) N(26) 83.1(2) yes . . .
Cu(4) Cu(5) N(36) 79.5(2) yes . . .
Cu(4) Cu(5) N(46) 89.2(2) yes . . .
N(16) Cu(5) N(26) 83.7(3) yes . . .
N(16) Cu(5) N(36) 163.1(3) yes . . .
N(16) Cu(5) N(46) 94.1(4) yes . . .
N(26) Cu(5) N(36) 90.6(3) yes . . .
N(26) Cu(5) N(46) 172.1(3) yes . . .
N(36) Cu(5) N(46) 89.3(4) yes . . .
Cu(1) N(11) C(101) 118.4(8) yes . . .
Cu(1) N(11) C(105) 123.5(7) yes . . .
C(101) N(11) C(105) 118.1(10) yes . . .
Cu(2) N(12) C(105) 117.8(7) yes . . .
Cu(2) N(12) C(106) 123.0(7) yes . . .
C(105) N(12) C(106) 119.2(9) yes . . .
Cu(3) N(13) C(106) 136.6(7) yes . . .
Cu(3) N(13) C(113) 104.0(6) yes . . .
C(106) N(13) C(113) 119.2(8) yes . . .
C(112) N(14) C(113) 121.1(8) yes . . .
Cu(4) N(15) C(112) 109.4(7) yes . . .
Cu(4) N(15) C(114) 124.1(6) yes . . .
C(112) N(15) C(114) 126.4(9) yes . . .
Cu(5) N(16) C(114) 121.3(7) yes . . .
Cu(5) N(16) C(118) 119.6(7) yes . . .
C(114) N(16) C(118) 118.4(9) yes . . .
Cu(1) N(21) C(201) 118.5(7) yes . . .
Cu(1) N(21) C(205) 122.3(7) yes . . .
C(201) N(21) C(205) 119.2(10) yes . . .
Cu(2) N(22) C(205) 121.9(7) yes . . .
Cu(2) N(22) C(206) 110.0(7) yes . . .
C(205) N(22) C(206) 127.9(10) yes . . .
C(206) N(23) C(213) 120.8(9) yes . . .
Cu(3) N(24) C(212) 136.6(7) yes . . .
Cu(3) N(24) C(213) 103.0(6) yes . . .
C(212) N(24) C(213) 120.2(9) yes . . .
Cu(4) N(25) C(212) 122.7(7) yes . . .
Cu(4) N(25) C(214) 116.0(7) yes . . .
C(212) N(25) C(214) 121.1(9) yes . . .
Cu(5) N(26) C(214) 121.8(7) yes . . .
Cu(5) N(26) C(218) 118.4(7) yes . . .
C(214) N(26) C(218) 119.5(9) yes . . .
Cu(1) N(31) C(301) 125.1(9) yes . . .
Cu(1) N(31) C(305) 118.2(8) yes . . .
C(301) N(31) C(305) 116.5(11) yes . . .
Cu(2) N(32) C(305) 126.6(7) yes . . .
Cu(2) N(32) C(306) 101.5(7) yes . . .
C(305) N(32) C(306) 123.8(9) yes . . .
C(306) N(33) C(313) 120.5(9) yes . . .
Cu(3) N(34) C(312) 130.6(7) yes . . .
Cu(3) N(34) C(313) 110.6(6) yes . . .
C(312) N(34) C(313) 118.8(9) yes . . .
Cu(4) N(35) C(312) 124.2(7) yes . . .
Cu(4) N(35) C(314) 116.5(7) yes . . .
C(312) N(35) C(314) 118.5(9) yes . . .
Cu(5) N(36) C(314) 125.3(7) yes . . .
Cu(5) N(36) C(318) 116.7(8) yes . . .
C(314) N(36) C(318) 117.7(10) yes . . .
Cu(1) N(41) C(401) 114.4(7) yes . . .
Cu(1) N(41) C(405) 126.7(7) yes . . .
C(401) N(41) C(405) 119.0(10) yes . . .
Cu(2) N(42) C(405) 116.7(7) yes . . .
Cu(2) N(42) C(406) 124.6(6) yes . . .
C(405) N(42) C(406) 118.4(9) yes . . .
Cu(3) N(43) C(406) 131.1(7) yes . . .
Cu(3) N(43) C(413) 111.6(6) yes . . .
C(406) N(43) C(413) 117.3(9) yes . . .
C(412) N(44) C(413) 120.0(9) yes . . .
Cu(4) N(45) C(412) 100.7(6) yes . . .
Cu(4) N(45) C(414) 125.8(8) yes . . .
C(412) N(45) C(414) 125.0(9) yes . . .
Cu(5) N(46) C(414) 118.6(7) yes . . .
Cu(5) N(46) C(418) 122.4(9) yes . . .
C(414) N(46) C(418) 118.6(10) yes . . .
N(11) C(101) C(102) 123.6(12) yes . . .
C(101) C(102) C(103) 118.0(12) yes . . .
C(102) C(103) C(104) 119.9(12) yes . . .
C(103) C(104) C(105) 119.0(11) yes . . .
N(11) C(105) N(12) 116.3(9) yes . . .
N(11) C(105) C(104) 121.0(10) yes . . .
N(12) C(105) C(104) 122.2(10) yes . . .
N(12) C(106) N(13) 117.5(9) yes . . .
N(12) C(106) C(107) 122.3(9) yes . . .
N(13) C(106) C(107) 120.1(10) yes . . .
C(106) C(107) C(108) 120.0(9) yes . . .
C(107) C(108) C(109) 119.8(10) yes . . .
C(108) C(109) C(110) 126.6(10) yes . . .
C(108) C(109) C(113) 116.5(10) yes . . .
C(110) C(109) C(113) 116.9(9) yes . . .
C(109) C(110) C(111) 121.2(10) yes . . .
C(110) C(111) C(112) 119.3(11) yes . . .
N(14) C(112) N(15) 113.2(9) yes . . .
N(14) C(112) C(111) 119.2(9) yes . . .
N(15) C(112) C(111) 127.4(10) yes . . .
N(13) C(113) N(14) 113.4(8) yes . . .
N(13) C(113) C(109) 124.3(9) yes . . .
N(14) C(113) C(109) 122.3(10) yes . . .
N(15) C(114) N(16) 116.3(9) yes . . .
N(15) C(114) C(115) 125.1(9) yes . . .
N(16) C(114) C(115) 118.6(10) yes . . .
C(114) C(115) C(116) 121.9(10) yes . . .
C(115) C(116) C(117) 118.0(12) yes . . .
C(116) C(117) C(118) 119.1(12) yes . . .
N(16) C(118) C(117) 123.8(10) yes . . .
N(21) C(201) C(202) 123.6(10) yes . . .
C(201) C(202) C(203) 117.0(11) yes . . .
C(202) C(203) C(204) 119.9(12) yes . . .
C(203) C(204) C(205) 119.4(11) yes . . .
N(21) C(205) N(22) 115.9(10) yes . . .
N(21) C(205) C(204) 120.7(10) yes . . .
N(22) C(205) C(204) 123.3(10) yes . . .
N(22) C(206) N(23) 112.2(9) yes . . .
N(22) C(206) C(207) 128.0(10) yes . . .
N(23) C(206) C(207) 119.7(10) yes . . .
C(206) C(207) C(208) 119.0(11) yes . . .
C(207) C(208) C(209) 121.6(11) yes . . .
C(208) C(209) C(210) 127.6(11) yes . . .
C(208) C(209) C(213) 116.5(10) yes . . .
C(210) C(209) C(213) 115.9(10) yes . . .
C(209) C(210) C(211) 119.9(10) yes . . .
C(210) C(211) C(212) 120.8(10) yes . . .
N(24) C(212) N(25) 118.2(10) yes . . .
N(24) C(212) C(211) 119.7(9) yes . . .
N(25) C(212) C(211) 122.1(9) yes . . .
N(23) C(213) N(24) 114.1(9) yes . . .
N(23) C(213) C(209) 122.4(9) yes . . .
N(24) C(213) C(209) 123.5(9) yes . . .
N(25) C(214) N(26) 118.4(9) yes . . .
N(25) C(214) C(215) 123.2(9) yes . . .
N(26) C(214) C(215) 118.1(10) yes . . .
C(214) C(215) C(216) 121.2(10) yes . . .
C(215) C(216) C(217) 119.1(11) yes . . .
C(216) C(217) C(218) 118.9(11) yes . . .
N(26) C(218) C(217) 123.1(11) yes . . .
N(31) C(301) C(302) 125.1(14) yes . . .
C(301) C(302) C(303) 117.4(18) yes . . .
C(302) C(303) C(304) 120.1(17) yes . . .
C(303) C(304) C(305) 119.8(12) yes . . .
N(31) C(305) N(32) 113.0(10) yes . . .
N(31) C(305) C(304) 121.1(11) yes . . .
N(32) C(305) C(304) 125.9(10) yes . . .
N(32) C(306) N(33) 111.4(9) yes . . .
N(32) C(306) C(307) 127.5(10) yes . . .
N(33) C(306) C(307) 121.0(9) yes . . .
C(306) C(307) C(308) 118.6(10) yes . . .
C(307) C(308) C(309) 119.9(10) yes . . .
C(308) C(309) C(310) 124.9(10) yes . . .
C(308) C(309) C(313) 118.9(9) yes . . .
C(310) C(309) C(313) 116.2(10) yes . . .
C(309) C(310) C(311) 119.3(10) yes . . .
C(310) C(311) C(312) 120.8(10) yes . . .
N(34) C(312) N(35) 118.8(9) yes . . .
N(34) C(312) C(311) 120.6(10) yes . . .
N(35) C(312) C(311) 120.4(9) yes . . .
N(33) C(313) N(34) 115.0(8) yes . . .
N(33) C(313) C(309) 121.0(9) yes . . .
N(34) C(313) C(309) 124.0(9) yes . . .
N(35) C(314) N(36) 117.9(10) yes . . .
N(35) C(314) C(315) 122.9(10) yes . . .
N(36) C(314) C(315) 118.9(10) yes . . .
C(314) C(315) C(316) 121.0(11) yes . . .
C(315) C(316) C(317) 119.6(11) yes . . .
C(316) C(317) C(318) 117.0(12) yes . . .
N(36) C(318) C(317) 125.6(12) yes . . .
N(41) C(401) C(402) 123.2(11) yes . . .
C(401) C(402) C(403) 118.1(10) yes . . .
C(402) C(403) C(404) 119.0(12) yes . . .
C(403) C(404) C(405) 121.3(11) yes . . .
N(41) C(405) N(42) 117.1(10) yes . . .
N(41) C(405) C(404) 119.3(9) yes . . .
N(42) C(405) C(404) 123.2(10) yes . . .
N(42) C(406) N(43) 117.1(9) yes . . .
N(42) C(406) C(407) 122.7(9) yes . . .
N(43) C(406) C(407) 120.1(9) yes . . .
C(406) C(407) C(408) 121.7(10) yes . . .
C(407) C(408) C(409) 119.1(11) yes . . .
C(408) C(409) C(410) 125.2(11) yes . . .
C(408) C(409) C(413) 117.8(10) yes . . .
C(410) C(409) C(413) 117.0(10) yes . . .
C(409) C(410) C(411) 121.3(11) yes . . .
C(410) C(411) C(412) 117.6(10) yes . . .
N(44) C(412) N(45) 111.2(9) yes . . .
N(44) C(412) C(411) 122.1(9) yes . . .
N(45) C(412) C(411) 126.6(9) yes . . .
N(43) C(413) N(44) 114.1(9) yes . . .
N(43) C(413) C(409) 123.8(9) yes . . .
N(44) C(413) C(409) 122.1(9) yes . . .
N(45) C(414) N(46) 115.1(10) yes . . .
N(45) C(414) C(415) 125.3(11) yes . . .
N(46) C(414) C(415) 119.4(10) yes . . .
C(414) C(415) C(416) 120.2(13) yes . . .
C(415) C(416) C(417) 120.2(14) yes . . .
C(416) C(417) C(418) 117.1(13) yes . . .
N(46) C(418) C(417) 124.3(13) yes . . .
Cl(1) C(501) Cl(2) 114.5(7) yes . . .
Cl(3) C(502) Cl(4) 124(2) yes . . .
Cl(5) C(503) Cl(6) 114.4(11) yes . . .
Cl(7) C(504) Cl(8) 108.8(10) yes . . .
N(11) C(101) H(1) 117.7 no . . .
C(102) C(101) H(1) 118.7 no . . .
C(101) C(102) H(2) 121.4 no . . .
C(103) C(102) H(2) 120.6 no . . .
C(102) C(103) H(3) 119.8 no . . .
C(104) C(103) H(3) 120.3 no . . .
C(103) C(104) H(4) 121.0 no . . .
C(105) C(104) H(4) 120.0 no . . .
C(106) C(107) H(5) 120.3 no . . .
C(108) C(107) H(5) 119.7 no . . .
C(107) C(108) H(6) 120.3 no . . .
C(109) C(108) H(6) 120.0 no . . .
C(109) C(110) H(7) 119.3 no . . .
C(111) C(110) H(7) 119.5 no . . .
C(110) C(111) H(8) 121.6 no . . .
C(112) C(111) H(8) 119.1 no . . .
C(114) C(115) H(9) 118.8 no . . .
C(116) C(115) H(9) 119.3 no . . .
C(115) C(116) H(10) 121.1 no . . .
C(117) C(116) H(10) 121.0 no . . .
C(116) C(117) H(11) 120.9 no . . .
C(118) C(117) H(11) 120.0 no . . .
N(16) C(118) H(12) 117.8 no . . .
C(117) C(118) H(12) 118.4 no . . .
N(21) C(201) H(13) 117.5 no . . .
C(202) C(201) H(13) 118.9 no . . .
C(201) C(202) H(14) 121.9 no . . .
C(203) C(202) H(14) 121.1 no . . .
C(202) C(203) H(15) 120.1 no . . .
C(204) C(203) H(15) 120.0 no . . .
C(203) C(204) H(16) 119.8 no . . .
C(205) C(204) H(16) 120.8 no . . .
C(206) C(207) H(17) 120.6 no . . .
C(208) C(207) H(17) 120.4 no . . .
C(207) C(208) H(18) 119.8 no . . .
C(209) C(208) H(18) 118.6 no . . .
C(209) C(210) H(19) 120.2 no . . .
C(211) C(210) H(19) 119.8 no . . .
C(210) C(211) H(20) 119.5 no . . .
C(212) C(211) H(20) 119.8 no . . .
C(214) C(215) H(21) 119.0 no . . .
C(216) C(215) H(21) 119.8 no . . .
C(215) C(216) H(22) 120.6 no . . .
C(217) C(216) H(22) 120.3 no . . .
C(216) C(217) H(23) 119.8 no . . .
C(218) C(217) H(23) 121.3 no . . .
N(26) C(218) H(24) 119.3 no . . .
C(217) C(218) H(24) 117.6 no . . .
N(31) C(301) H(25) 116.2 no . . .
C(302) C(301) H(25) 118.7 no . . .
C(301) C(302) H(26) 120.5 no . . .
C(303) C(302) H(26) 122.0 no . . .
C(302) C(303) H(27) 121.1 no . . .
C(304) C(303) H(27) 118.8 no . . .
C(303) C(304) H(28) 120.5 no . . .
C(305) C(304) H(28) 119.8 no . . .
C(306) C(307) H(29) 119.9 no . . .
C(308) C(307) H(29) 121.5 no . . .
C(307) C(308) H(30) 120.1 no . . .
C(309) C(308) H(30) 120.0 no . . .
C(309) C(310) H(31) 120.2 no . . .
C(311) C(310) H(31) 120.5 no . . .
C(310) C(311) H(32) 119.4 no . . .
C(312) C(311) H(32) 119.9 no . . .
C(314) C(315) H(33) 119.1 no . . .
C(316) C(315) H(33) 119.9 no . . .
C(315) C(316) H(34) 120.0 no . . .
C(317) C(316) H(34) 120.4 no . . .
C(316) C(317) H(35) 120.6 no . . .
C(318) C(317) H(35) 122.4 no . . .
N(36) C(318) H(36) 116.1 no . . .
C(317) C(318) H(36) 118.3 no . . .
N(41) C(401) H(37) 118.0 no . . .
C(402) C(401) H(37) 118.8 no . . .
C(401) C(402) H(38) 121.1 no . . .
C(403) C(402) H(38) 120.7 no . . .
C(402) C(403) H(39) 120.1 no . . .
C(404) C(403) H(39) 120.8 no . . .
C(403) C(404) H(40) 119.2 no . . .
C(405) C(404) H(40) 119.5 no . . .
C(406) C(407) H(41) 119.6 no . . .
C(408) C(407) H(41) 118.7 no . . .
C(407) C(408) H(42) 121.6 no . . .
C(409) C(408) H(42) 119.3 no . . .
C(409) C(410) H(43) 119.2 no . . .
C(411) C(410) H(43) 119.5 no . . .
C(410) C(411) H(44) 120.9 no . . .
C(412) C(411) H(44) 121.5 no . . .
C(414) C(415) H(45) 120.1 no . . .
C(416) C(415) H(45) 119.7 no . . .
C(415) C(416) H(46) 120.2 no . . .
C(417) C(416) H(46) 119.6 no . . .
C(416) C(417) H(47) 122.7 no . . .
C(418) C(417) H(47) 120.2 no . . .
N(46) C(418) H(48) 117.3 no . . .
C(417) C(418) H(48) 118.4 no . . .
Cl(1) C(501) H(49) 108.7 no . . .
Cl(1) C(501) H(50) 108.6 no . . .
Cl(2) C(501) H(49) 108.6 no . . .
Cl(2) C(501) H(50) 108.6 no . . .
H(49) C(501) H(50) 107.6 no . . .
Cl(3) C(502) H(51) 106.3 no . . .
Cl(3) C(502) H(52) 106.4 no . . .
Cl(4) C(502) H(51) 106.4 no . . .
Cl(4) C(502) H(52) 106.4 no . . .
H(51) C(502) H(52) 106.4 no . . .
Cl(5) C(503) H(53) 108.7 no . . .
Cl(5) C(503) H(54) 108.7 no . . .
Cl(6) C(503) H(53) 108.7 no . . .
Cl(6) C(503) H(54) 108.7 no . . .
H(53) C(503) H(54) 107.6 no . . .
Cl(7) C(504) H(55) 109.9 no . . .
Cl(7) C(504) H(56) 109.9 no . . .
Cl(8) C(504) H(55) 109.9 no . . .
Cl(8) C(504) H(56) 109.9 no . . .
H(55) C(504) H(56) 108.3 no . . .

loop_
_geom_bond_atom_site_label_1
_geom_bond_atom_site_label_2
_geom_bond_distance
_geom_bond_publ_flag
_geom_bond_site_symmetry_1
_geom_bond_site_symmetry_2
Br(1) Cu(1) 2.6954(18) yes . .
Br(2) Cu(5) 2.7391(19) yes . .
Cu(1) Cu(2) 2.5995(18) yes . .
Cu(1) N(11) 2.056(9) yes . .
Cu(1) N(21) 2.080(9) yes . .
Cu(1) N(31) 2.015(10) yes . .
Cu(1) N(41) 2.081(10) yes . .
Cu(2) N(12) 2.012(8) yes . .
Cu(2) N(22) 1.986(10) yes . .
Cu(2) N(32) 2.070(9) yes . .
Cu(2) N(42) 1.956(9) yes . .
Cu(3) N(13) 2.068(8) yes . .
Cu(3) N(24) 2.081(9) yes . .
Cu(3) N(34) 2.075(8) yes . .
Cu(3) N(43) 2.065(9) yes . .
Cu(4) Cu(5) 2.6026(17) yes . .
Cu(4) N(15) 1.977(9) yes . .
Cu(4) N(25) 2.057(9) yes . .
Cu(4) N(35) 1.956(9) yes . .
Cu(4) N(45) 2.089(9) yes . .
Cu(5) N(16) 2.062(9) yes . .
Cu(5) N(26) 2.042(9) yes . .
Cu(5) N(36) 2.066(10) yes . .
Cu(5) N(46) 2.025(10) yes . .
Cl(1) C(501) 1.612(12) yes . .
Cl(2) C(501) 1.840(16) yes . .
Cl(3) C(502) 1.55(3) yes . .
Cl(4) C(502) 1.65(2) yes . .
Cl(5) C(503) 1.668(17) yes . .
Cl(6) C(503) 1.85(2) yes . .
Cl(7) C(504) 1.592(17) yes . .
Cl(8) C(504) 1.80(2) yes . .
N(11) C(101) 1.357(16) yes . .
N(11) C(105) 1.357(15) yes . .
N(12) C(105) 1.381(14) yes . .
N(12) C(106) 1.379(14) yes . .
N(13) C(106) 1.347(13) yes . .
N(13) C(113) 1.355(14) yes . .
N(14) C(112) 1.319(14) yes . .
N(14) C(113) 1.359(12) yes . .
N(15) C(112) 1.346(13) yes . .
N(15) C(114) 1.364(14) yes . .
N(16) C(114) 1.388(13) yes . .
N(16) C(118) 1.340(15) yes . .
N(21) C(201) 1.344(15) yes . .
N(21) C(205) 1.335(14) yes . .
N(22) C(205) 1.382(14) yes . .
N(22) C(206) 1.361(14) yes . .
N(23) C(206) 1.354(14) yes . .
N(23) C(213) 1.334(13) yes . .
N(24) C(212) 1.332(13) yes . .
N(24) C(213) 1.368(14) yes . .
N(25) C(212) 1.363(14) yes . .
N(25) C(214) 1.349(14) yes . .
N(26) C(214) 1.368(14) yes . .
N(26) C(218) 1.357(16) yes . .
N(31) C(301) 1.340(19) yes . .
N(31) C(305) 1.394(14) yes . .
N(32) C(305) 1.364(15) yes . .
N(32) C(306) 1.371(13) yes . .
N(33) C(306) 1.321(14) yes . .
N(33) C(313) 1.339(12) yes . .
N(34) C(312) 1.330(13) yes . .
N(34) C(313) 1.374(14) yes . .
N(35) C(312) 1.372(15) yes . .
N(35) C(314) 1.388(14) yes . .
N(36) C(314) 1.364(15) yes . .
N(36) C(318) 1.352(16) yes . .
N(41) C(401) 1.361(14) yes . .
N(41) C(405) 1.361(14) yes . .
N(42) C(405) 1.371(13) yes . .
N(42) C(406) 1.373(13) yes . .
N(43) C(406) 1.353(13) yes . .
N(43) C(413) 1.372(13) yes . .
N(44) C(412) 1.326(13) yes . .
N(44) C(413) 1.370(13) yes . .
N(45) C(412) 1.384(14) yes . .
N(45) C(414) 1.338(13) yes . .
N(46) C(414) 1.358(15) yes . .
N(46) C(418) 1.355(15) yes . .
C(101) C(102) 1.378(19) yes . .
C(102) C(103) 1.379(19) yes . .
C(103) C(104) 1.390(18) yes . .
C(104) C(105) 1.403(17) yes . .
C(106) C(107) 1.442(15) yes . .
C(107) C(108) 1.370(17) yes . .
C(108) C(109) 1.427(15) yes . .
C(109) C(110) 1.394(16) yes . .
C(109) C(113) 1.400(14) yes . .
C(110) C(111) 1.356(16) yes . .
C(111) C(112) 1.452(15) yes . .
C(114) C(115) 1.397(17) yes . .
C(115) C(116) 1.382(18) yes . .
C(116) C(117) 1.378(17) yes . .
C(117) C(118) 1.374(19) yes . .
C(201) C(202) 1.408(17) yes . .
C(202) C(203) 1.383(17) yes . .
C(203) C(204) 1.386(18) yes . .
C(204) C(205) 1.419(18) yes . .
C(206) C(207) 1.430(17) yes . .
C(207) C(208) 1.351(16) yes . .
C(208) C(209) 1.407(16) yes . .
C(209) C(210) 1.441(16) yes . .
C(209) C(213) 1.409(16) yes . .
C(210) C(211) 1.359(16) yes . .
C(211) C(212) 1.443(16) yes . .
C(214) C(215) 1.415(15) yes . .
C(215) C(216) 1.368(17) yes . .
C(216) C(217) 1.380(17) yes . .
C(217) C(218) 1.361(17) yes . .
C(301) C(302) 1.35(2) yes . .
C(302) C(303) 1.39(2) yes . .
C(303) C(304) 1.37(2) yes . .
C(304) C(305) 1.357(18) yes . .
C(306) C(307) 1.424(15) yes . .
C(307) C(308) 1.374(15) yes . .
C(308) C(309) 1.368(16) yes . .
C(309) C(310) 1.430(15) yes . .
C(309) C(313) 1.413(15) yes . .
C(310) C(311) 1.369(17) yes . .
C(311) C(312) 1.437(16) yes . .
C(314) C(315) 1.405(17) yes . .
C(315) C(316) 1.370(17) yes . .
C(316) C(317) 1.380(17) yes . .
C(317) C(318) 1.355(19) yes . .
C(401) C(402) 1.368(18) yes . .
C(402) C(403) 1.404(18) yes . .
C(403) C(404) 1.356(16) yes . .
C(404) C(405) 1.406(17) yes . .
C(406) C(407) 1.438(16) yes . .
C(407) C(408) 1.353(16) yes . .
C(408) C(409) 1.386(15) yes . .
C(409) C(410) 1.403(16) yes . .
C(409) C(413) 1.417(16) yes . .
C(410) C(411) 1.393(17) yes . .
C(411) C(412) 1.432(17) yes . .
C(414) C(415) 1.416(18) yes . .
C(415) C(416) 1.37(2) yes . .
C(416) C(417) 1.39(2) yes . .
C(417) C(418) 1.37(2) yes . .
C(101) H(1) 0.964 no . .
C(102) H(2) 0.949 no . .
C(103) H(3) 0.958 no . .
C(104) H(4) 0.956 no . .
C(107) H(5) 0.953 no . .
C(108) H(6) 0.951 no . .
C(110) H(7) 0.961 no . .
C(111) H(8) 0.960 no . .
C(115) H(9) 0.970 no . .
C(116) H(10) 0.957 no . .
C(117) H(11) 0.959 no . .
C(118) H(12) 0.950 no . .
C(201) H(13) 0.963 no . .
C(202) H(14) 0.966 no . .
C(203) H(15) 0.954 no . .
C(204) H(16) 0.957 no . .
C(207) H(17) 0.968 no . .
C(208) H(18) 0.966 no . .
C(210) H(19) 0.958 no . .
C(211) H(20) 0.954 no . .
C(215) H(21) 0.959 no . .
C(216) H(22) 0.960 no . .
C(217) H(23) 0.953 no . .
C(218) H(24) 0.950 no . .
C(301) H(25) 0.962 no . .
C(302) H(26) 0.956 no . .
C(303) H(27) 0.976 no . .
C(304) H(28) 0.954 no . .
C(307) H(29) 0.958 no . .
C(308) H(30) 0.961 no . .
C(310) H(31) 0.951 no . .
C(311) H(32) 0.960 no . .
C(315) H(33) 0.961 no . .
C(316) H(34) 0.950 no . .
C(317) H(35) 0.955 no . .
C(318) H(36) 0.971 no . .
C(401) H(37) 0.970 no . .
C(402) H(38) 0.959 no . .
C(403) H(39) 0.954 no . .
C(404) H(40) 0.964 no . .
C(407) H(41) 0.955 no . .
C(408) H(42) 0.953 no . .
C(410) H(43) 0.965 no . .
C(411) H(44) 0.953 no . .
C(415) H(45) 0.960 no . .
C(416) H(46) 0.961 no . .
C(417) H(47) 0.957 no . .
C(418) H(48) 0.973 no . .
C(501) H(49) 0.990 no . .
C(501) H(50) 0.990 no . .
C(502) H(51) 0.990 no . .
C(502) H(52) 0.990 no . .
C(503) H(53) 0.990 no . .
C(503) H(54) 0.990 no . .
C(504) H(55) 0.990 no . .
C(504) H(56) 0.990 no . .
